data_7008340
loop_
_publ_author_name
'Wang, Ming-Sheng'
'Guo, Guo-Cong'
'Fu, Ming-Lai'
'Xu, Ling'
'Cai, Li-Zhen'
'Huang, Jin-Shun'

_publ_section_title
;
 Self-assembly of copper(ii) complexes with ladder, bi-rack,
 rack--ladder--rack and layer structures by the directional-bonding
 approach using a T-shaped ligand.
;
_journal_issue 17
_journal_name_full 'Dalton transactions (Cambridge, England : 2003)'
_journal_page_first 2899
_journal_page_last 2907
_journal_paper_doi 10.1039/b501782c
_journal_year 2005
_chemical_formula_moiety 'C22 H44 Cu3 N2 O26'
_chemical_formula_sum 'C22 H44 Cu3 N2 O26'
_chemical_formula_weight 943.21
_chemical_name_systematic
;
?
;
_space_group_IT_number 2
_symmetry_cell_setting triclinic
_symmetry_space_group_name_Hall '-P 1'
_symmetry_space_group_name_H-M 'P -1'
_atom_sites_solution_hydrogens geom
_atom_sites_solution_primary direct
_atom_sites_solution_secondary difmap
_audit_creation_method SHELXL-97
_cell_angle_alpha 65.15(3)
_cell_angle_beta 71.50(3)
_cell_angle_gamma 72.52(3)
_cell_formula_units_Z 1
_cell_length_a 8.8205(18)
_cell_length_b 9.765(2)
_cell_length_c 13.004(3)
_cell_measurement_reflns_used 2191
_cell_measurement_temperature 293(2)
_cell_measurement_theta_max 27.4835
_cell_measurement_theta_min 3.0631
_cell_volume 945.5(4)
_computing_cell_refinement 'CrystalClear (Rigaku Corp., 2002)'
_computing_data_collection 'CrystalClear (Rigaku Corp., 2002)'
_computing_data_reduction 'CrystalClear (Rigaku Corp., 2002)'
_computing_publication_material 'Siemens SHELXTL^TM^ 5'
_computing_structure_refinement 'Siemens SHELXTL^TM^ 5'
_computing_structure_solution 'Siemens SHELXTL^TM^ 5'
_diffrn_ambient_temperature 293(2)
_diffrn_measured_fraction_theta_full 0.964
_diffrn_measured_fraction_theta_max 0.964
_diffrn_measurement_device_type 'Rigaku Mercury CCD'
_diffrn_measurement_method \w
_diffrn_radiation_monochromator graphite
_diffrn_radiation_source 'rotating-anode generator'
_diffrn_radiation_type MoK\a
_diffrn_radiation_wavelength 0.71073
_diffrn_reflns_av_R_equivalents 0.0475
_diffrn_reflns_av_sigmaI/netI 0.1491
_diffrn_reflns_limit_h_max 10
_diffrn_reflns_limit_h_min -7
_diffrn_reflns_limit_k_max 11
_diffrn_reflns_limit_k_min -11
_diffrn_reflns_limit_l_max 15
_diffrn_reflns_limit_l_min -15
_diffrn_reflns_number 6042
_diffrn_reflns_theta_full 25.03
_diffrn_reflns_theta_max 25.03
_diffrn_reflns_theta_min 3.07
_exptl_absorpt_coefficient_mu 1.767
_exptl_absorpt_correction_T_max 1.0000
_exptl_absorpt_correction_T_min 0.8398
_exptl_absorpt_correction_type multi-scan
_exptl_absorpt_process_details 'Sphere (Rigaku CrystalClear)'
_exptl_crystal_colour blue
_exptl_crystal_density_diffrn 1.657
_exptl_crystal_density_method 'not measured'
_exptl_crystal_description prism
_exptl_crystal_F_000 485
_exptl_crystal_size_max 0.20
_exptl_crystal_size_mid 0.10
_exptl_crystal_size_min 0.05
_refine_diff_density_max 0.467
_refine_diff_density_min -0.387
_refine_diff_density_rms 0.090
_refine_ls_extinction_method none
_refine_ls_goodness_of_fit_ref 1.000
_refine_ls_hydrogen_treatment constr
_refine_ls_matrix_type full
_refine_ls_number_parameters 241
_refine_ls_number_reflns 3219
_refine_ls_number_restraints 12
_refine_ls_restrained_S_all 1.017
_refine_ls_R_factor_all 0.1315
_refine_ls_R_factor_gt 0.0635
_refine_ls_shift/su_max 0.001
_refine_ls_shift/su_mean 0.000
_refine_ls_structure_factor_coef Fsqd
_refine_ls_weighting_details 'calc w=1/[\s^2^(Fo^2^)+(0.0340P)^2^+0.0000P] where P=(Fo^2^+2Fc^2^)/3'
_refine_ls_wR_factor_gt 0.1013
_refine_ls_wR_factor_ref 0.1180
_reflns_number_gt 1902
_reflns_number_total 3219
_reflns_threshold_expression >2sigma(I)
_cod_data_source_file b501782c.txt
_cod_data_source_block 2d
_cod_depositor_comments
;
The following automatic conversions were performed:
'_symmetry_cell_setting' value 'Triclinic' changed to 'triclinic'
according to '/home/saulius/struct/CIF-dictionaries/cif_core.dic'
dictionary named 'cif_core.dic' version 2.4.1 from
2010-06-29.

'_exptl_absorpt_correction_type' value 'Multi-scan' changed
to 'multi-scan' according to
'/home/saulius/struct/CIF-dictionaries/cif_core.dic' dictionary named
'cif_core.dic' version 2.4.1 from 2010-06-29.

Automatic conversion script
Id: cif_fix_enum 1527 2010-12-29 10:47:43Z saulius 
;
_cod_original_cell_volume 945.5(3)
_cod_original_sg_symbol_H-M P-1
_cod_database_code 7008340

loop_
_symmetry_equiv_pos_as_xyz
'x, y, z'
'-x, -y, -z'

loop_
_atom_site_label
_atom_site_type_symbol
_atom_site_fract_x
_atom_site_fract_y
_atom_site_fract_z
_atom_site_U_iso_or_equiv
_atom_site_adp_type
_atom_site_occupancy
_atom_site_symmetry_multiplicity
_atom_site_calc_flag
_atom_site_refinement_flags
_atom_site_disorder_assembly
_atom_site_disorder_group
Cu1 Cu 0.0000 0.5000 0.0000 0.03942(14) Uani 1 2 d S . .
Cu2 Cu 0.64095(2) -0.11577(2) 0.340495(18) 0.02652(8) Uani 1 1 d . . .
O1W O -0.23509(16) 0.53319(17) 0.02962(12) 0.0771(7) Uani 1 1 d . . .
O2W O 0.72068(15) -0.36862(12) 0.36501(11) 0.0506(6) Uani 1 1 d . . .
O3W O 0.57448(13) -0.17935(12) 0.51199(9) 0.0324(5) Uani 1 1 d . . .
O1 O -0.27462(14) 0.13930(13) 0.36257(10) 0.0463(6) Uani 1 1 d . . .
O2 O -0.14717(12) -0.08900(12) 0.34635(10) 0.0371(5) Uani 1 1 d . . .
O3 O -0.03655(16) 0.50017(12) 0.21622(11) 0.0516(6) Uani 1 1 d . . .
O4 O 0.00278(14) 0.32233(12) 0.14360(9) 0.0389(5) Uani 1 1 d . . .
O5 O 0.34216(13) 0.11061(12) 0.33400(10) 0.0432(5) Uani 1 1 d . . .
O6 O 0.41676(13) -0.13096(12) 0.34472(10) 0.0393(5) Uani 1 1 d . . .
C1 C -0.14919(19) 0.03803(19) 0.35494(14) 0.0331(7) Uani 1 1 d . . .
C2 C 0.0108(2) 0.07815(19) 0.34862(14) 0.0384(8) Uani 1 1 d . . .
C3 C -0.0126(2) 0.36249(18) 0.22732(15) 0.0324(7) Uani 1 1 d . . .
C4 C -0.0048(2) 0.24146(16) 0.34545(13) 0.0283(7) Uani 1 1 d . . .
H4A H -0.1025 0.2647 0.4010 0.034 Uiso 1 1 calc R . .
H4B H 0.0879 0.2442 0.3690 0.034 Uiso 1 1 calc R . .
C5 C 0.1389(2) -0.0282(2) 0.35035(14) 0.0383(8) Uani 1 1 d . . .
H5A H 0.1264 -0.1231 0.3573 0.046 Uiso 1 1 calc R . .
C6 C 0.3144(2) -0.0125(2) 0.34184(13) 0.0336(7) Uani 1 1 d . . .
N1 N 0.69878(17) -0.03366(15) 0.16777(12) 0.0399(6) Uani 1 1 d . . .
C11 C 0.6931(3) -0.1149(2) 0.10855(17) 0.0740(11) Uani 1 1 d . . .
H11A H 0.6582 -0.2082 0.1496 0.089 Uiso 1 1 calc R . .
C12 C 0.7376(3) -0.0651(2) -0.01256(19) 0.0900(11) Uani 1 1 d U . .
H12A H 0.7346 -0.1247 -0.0517 0.108 Uiso 1 1 calc R . .
C13 C 0.7843(3) 0.0699(3) -0.07054(19) 0.1029(14) Uani 1 1 d . . .
H13A H 0.8166 0.1048 -0.1512 0.123 Uiso 1 1 calc R . .
C14 C 0.7851(3) 0.1585(2) -0.01109(17) 0.0873(12) Uani 1 1 d . . .
H14A H 0.8118 0.2555 -0.0512 0.105 Uiso 1 1 calc R . .
C15 C 0.7462(3) 0.1012(2) 0.10736(16) 0.0603(9) Uani 1 1 d . . .
H15A H 0.7530 0.1580 0.1474 0.072 Uiso 1 1 calc R . .
O4W O 0.63649(15) -0.56998(13) 0.60052(11) 0.0552(6) Uani 1 1 d . . .
O5W O -0.41901(17) 0.44012(15) 0.24347(12) 0.0666(7) Uani 1 1 d . . .
O6W O 0.90720(17) -0.62300(17) 0.67364(15) 0.1049(8) Uani 1 1 d U . .
O7W O -0.38183(19) 0.62612(19) -0.14119(13) 0.1069(8) Uani 1 1 d . . .

loop_
_atom_site_aniso_label
_atom_site_aniso_U_11
_atom_site_aniso_U_22
_atom_site_aniso_U_33
_atom_site_aniso_U_23
_atom_site_aniso_U_13
_atom_site_aniso_U_12
Cu1 0.0544(2) 0.03580(17) 0.02359(17) -0.00534(13) -0.00609(15) -0.01308(15)
Cu2 0.01710(10) 0.03695(10) 0.02895(10) -0.01641(8) -0.00174(8) -0.00682(8)
O1W 0.0480(9) 0.1092(11) 0.0456(9) 0.0025(8) -0.0064(7) -0.0249(8)
O2W 0.0531(8) 0.0298(6) 0.0609(8) -0.0193(6) -0.0061(7) 0.0004(6)
O3W 0.0301(6) 0.0404(6) 0.0243(6) -0.0108(5) -0.0027(5) -0.0084(5)
O1 0.0297(7) 0.0483(7) 0.0500(8) -0.0165(6) 0.0079(6) -0.0121(6)
O2 0.0205(6) 0.0462(6) 0.0463(7) -0.0175(5) -0.0083(5) -0.0067(5)
O3 0.0804(9) 0.0189(6) 0.0460(8) -0.0085(5) -0.0097(7) -0.0058(6)
O4 0.0588(8) 0.0346(6) 0.0191(6) -0.0072(5) -0.0066(6) -0.0092(6)
O5 0.0377(7) 0.0465(7) 0.0510(7) -0.0219(5) -0.0240(5) 0.0058(6)
O6 0.0290(7) 0.0486(6) 0.0505(7) -0.0263(5) -0.0115(5) -0.0062(5)
C1 0.0305(9) 0.0574(10) 0.0141(8) -0.0045(7) -0.0035(7) -0.0261(8)
C2 0.0509(12) 0.0421(10) 0.0162(9) -0.0047(8) -0.0102(8) -0.0063(9)
C3 0.0367(10) 0.0302(9) 0.0272(9) -0.0094(7) -0.0032(8) -0.0077(8)
C4 0.0416(11) 0.0199(8) 0.0186(9) -0.0055(7) -0.0070(8) -0.0013(8)
C5 0.0500(12) 0.0347(10) 0.0241(9) -0.0075(8) -0.0133(8) 0.0015(9)
C6 0.0312(9) 0.0612(10) 0.0169(8) -0.0125(7) -0.0090(7) -0.0190(8)
N1 0.0386(9) 0.0446(8) 0.0394(8) -0.0188(6) -0.0075(7) -0.0078(7)
C11 0.1089(18) 0.0737(13) 0.0489(12) -0.0320(10) -0.0161(12) -0.0176(12)
C12 0.1445(18) 0.0709(12) 0.0733(14) -0.0397(9) -0.0229(12) -0.0278(12)
C13 0.167(3) 0.1020(17) 0.0321(13) -0.0273(12) 0.0046(15) -0.0385(16)
C14 0.172(2) 0.0545(13) 0.0305(13) -0.0083(10) -0.0069(14) -0.0413(13)
C15 0.1012(16) 0.0599(11) 0.0301(10) -0.0197(8) -0.0111(10) -0.0283(11)
O4W 0.0423(8) 0.0540(7) 0.0673(9) -0.0182(6) -0.0114(6) -0.0125(6)
O5W 0.0628(9) 0.0687(8) 0.0521(9) -0.0128(7) 0.0065(8) -0.0236(7)
O6W 0.0690(9) 0.1130(9) 0.1736(12) -0.0793(8) -0.0478(8) -0.0107(8)
O7W 0.1057(10) 0.1203(12) 0.0906(11) 0.0093(9) -0.0560(8) -0.0493(9)

loop_
_atom_type_symbol
_atom_type_description
_atom_type_scat_dispersion_real
_atom_type_scat_dispersion_imag
_atom_type_scat_source
C C 0.0033 0.0016 'International Tables Vol C Tables 4.2.6.8 and 6.1.1.4'
H H 0.0000 0.0000 'International Tables Vol C Tables 4.2.6.8 and 6.1.1.4'
N N 0.0061 0.0033 'International Tables Vol C Tables 4.2.6.8 and 6.1.1.4'
O O 0.0106 0.0060 'International Tables Vol C Tables 4.2.6.8 and 6.1.1.4'
Cu Cu 0.3201 1.2651 'International Tables Vol C Tables 4.2.6.8 and 6.1.1.4'

loop_
_geom_angle_atom_site_label_1
_geom_angle_atom_site_label_2
_geom_angle_atom_site_label_3
_geom_angle
_geom_angle_site_symmetry_1
_geom_angle_site_symmetry_3
_geom_angle_publ_flag
O1W Cu1 O1W 180.00(9) 2_565 . ?
O1W Cu1 O4 89.04(6) 2_565 . ?
O1W Cu1 O4 90.96(6) . . ?
O1W Cu1 O4 90.96(6) 2_565 2_565 ?
O1W Cu1 O4 89.04(6) . 2_565 ?
O4 Cu1 O4 180.00(6) . 2_565 ?
O3W Cu2 N1 175.10(5) . . ?
O3W Cu2 O2 89.26(6) . 1_655 ?
N1 Cu2 O2 90.85(7) . 1_655 ?
O3W Cu2 O6 87.04(6) . . ?
N1 Cu2 O6 92.48(7) . . ?
O2 Cu2 O6 174.45(5) 1_655 . ?
O3W Cu2 O2W 87.75(6) . . ?
N1 Cu2 O2W 97.11(7) . . ?
O2 Cu2 O2W 96.05(6) 1_655 . ?
O6 Cu2 O2W 87.94(6) . . ?
C1 O2 Cu2 115.74(10) . 1_455 ?
C3 O4 Cu1 110.66(10) . . ?
C6 O6 Cu2 113.93(14) . . ?
O1 C1 O2 123.92(18) . . ?
O1 C1 C2 115.68(18) . . ?
O2 C1 C2 120.30(14) . . ?
C5 C2 C4 127.7(2) . . ?
C5 C2 C1 116.98(19) . . ?
C4 C2 C1 115.27(14) . . ?
O3 C3 O4 122.40(15) . . ?
O3 C3 C4 118.32(18) . . ?
O4 C3 C4 119.28(15) . . ?
C3 C4 C2 112.69(16) . . ?
C2 C5 C6 125.9(2) . . ?
O6 C6 O5 125.23(17) . . ?
O6 C6 C5 113.34(18) . . ?
O5 C6 C5 121.43(14) . . ?
C15 N1 C11 117.89(16) . . ?
C15 N1 Cu2 121.94(16) . . ?
C11 N1 Cu2 120.16(12) . . ?
N1 C11 C12 122.5(2) . . ?
C13 C12 C11 118.2(3) . . ?
C12 C13 C14 120.1(2) . . ?
C15 C14 C13 118.9(2) . . ?
N1 C15 C14 122.2(2) . . ?

loop_
_geom_bond_atom_site_label_1
_geom_bond_atom_site_label_2
_geom_bond_distance
_geom_bond_site_symmetry_2
_geom_bond_publ_flag
Cu1 O1W 1.9359(14) 2_565 ?
Cu1 O1W 1.9359(14) . ?
Cu1 O4 1.9437(12) . ?
Cu1 O4 1.9437(12) 2_565 ?
Cu2 O3W 1.9818(13) . ?
Cu2 N1 1.9882(15) . ?
Cu2 O2 1.9917(14) 1_655 ?
Cu2 O6 2.0090(13) . ?
Cu2 O2W 2.2649(13) . ?
O1 C1 1.2519(19) . ?
O2 C1 1.286(2) . ?
O2 Cu2 1.9917(14) 1_455 ?
O3 C3 1.248(2) . ?
O4 C3 1.261(3) . ?
O5 C6 1.254(2) . ?
O6 C6 1.2301(19) . ?
C1 C2 1.544(3) . ?
C2 C5 1.283(2) . ?
C2 C4 1.543(3) . ?
C3 C4 1.501(2) . ?
C5 C6 1.565(3) . ?
N1 C15 1.333(2) . ?
N1 C11 1.336(3) . ?
C11 C12 1.396(3) . ?
C12 C13 1.331(3) . ?
C13 C14 1.384(4) . ?
C14 C15 1.363(3) . ?
